data_9009552
loop_
_publ_author_name
'Sokolova, E. V.'
'Yamnova, N. A.'
'Egorov-Tismenko Y K'
'Khomyakov, A. P.'

_publ_section_title
;The crystal structure of a new phosphate of Na,Ca and Ba:
 (Na5Ca)Ca6Ba(PO4)6F3
;
_journal_name_full 'Doklady Akademii Nauk SSSR'
_journal_page_first 78
_journal_page_last 83
_journal_volume 274
_journal_year 1984
_chemical_formula_sum 'Ba Ca7 F3 Na5 O24 P6'
_chemical_name_mineral Arctite
_space_group_IT_number 166
_symmetry_space_group_name_Hall '-P 3* 2'
_symmetry_space_group_name_H-M 'R -3 m :R'
_cell_angle_alpha 28.58
_cell_angle_beta 28.58
_cell_angle_gamma 28.58
_cell_length_a 14.366
_cell_length_b 14.366
_cell_length_c 14.366
_cell_formula_units_Z 1
_cell_volume 599.786
_database_code_amcsd 0012475
_exptl_crystal_density_diffrn 3.211
_cod_original_sg_symbol_H-M 'R -3 m'
_cod_original_formula_sum 'Na5 Ca7 Ba P6 O24 F3'
_cod_database_code 9009552

loop_
_space_group_symop_operation_xyz
x,y,z
-x,-z,-y
-z,-x,-y
y,x,z
y,z,x
-z,-y,-x
-x,-y,-z
x,z,y
z,x,y
-y,-x,-z
-y,-z,-x
z,y,x

loop_
_atom_site_aniso_label
_atom_site_aniso_U_11
_atom_site_aniso_U_22
_atom_site_aniso_U_33
_atom_site_aniso_U_12
_atom_site_aniso_U_13
_atom_site_aniso_U_23
Na1 0.00974 0.00974 0.01303 -0.00507 -0.00454 -0.00454
Ca1 0.00974 0.00974 0.01303 -0.00507 -0.00454 -0.00454
Ca 0.01000 0.01000 0.00873 -0.00393 -0.00417 -0.00417
Ba 0.00886 0.00886 0.00886 -0.00404 -0.00404 -0.00404
P1 0.00924 0.00924 0.00924 -0.00430 -0.00430 -0.00430
P2 0.00722 0.00722 0.00722 -0.00316 -0.00316 -0.00316
P3 0.00722 0.00722 0.00722 -0.00329 -0.00329 -0.00329
O1 0.02152 0.02152 0.02152 -0.01011 -0.01011 -0.01011
O2 0.01279 0.01279 0.00393 -0.00709 -0.00226 -0.00226
O3 0.01367 0.01367 0.00961 -0.00886 -0.00417 -0.00417
O4 0.02913 0.02913 0.02913 -0.01393 -0.01393 -0.01393
O5 0.01772 0.01772 0.01772 -0.00847 -0.00847 -0.00847
O6 0.01810 0.01810 0.00568 -0.00759 -0.00380 -0.00380
F1 0.00886 0.00886 0.00886 -0.00404 -0.00404 -0.00404
F2 0.01608 0.01621 0.01608 -0.00759 -0.00759 -0.00759

loop_
_atom_site_label
_atom_site_fract_x
_atom_site_fract_y
_atom_site_fract_z
_atom_site_occupancy
Na1 0.31300 0.31300 0.78280 0.83333
Ca1 0.31300 0.31300 0.78280 0.16667
Ca 0.44308 0.44308 0.92830 1.00000
Ba 0.00000 0.00000 0.00000 1.00000
P1 0.67541 0.67541 0.67541 1.00000
P2 0.20725 0.20725 0.20725 1.00000
P3 0.08372 0.08372 0.08372 1.00000
O1 0.12070 0.12070 0.12070 1.00000
O2 0.19000 0.19000 0.83450 1.00000
O3 0.19380 0.19380 0.54450 1.00000
O4 0.24500 0.24500 0.24500 1.00000
O5 0.36210 0.36210 0.36210 1.00000
O6 0.31460 0.31460 0.95990 1.00000
F1 0.50000 0.50000 0.50000 1.00000
F2 0.42926 0.42926 0.42926 1.00000

loop_
_cod_related_entry_id
_cod_related_entry_database
_cod_related_entry_code
1 AMCSD 0012475
